data_7709422
loop_
_publ_author_name
'Ganguli, Kasturi'
'Belkova, Natalia'
'Kundu, Sabuj'

_publ_section_title
;
 Cyclometalated (NNC)Ru(II) complex catalyzed \b-methylation of alcohols
 using methanol
;
_journal_name_full 'Dalton Transactions'
_journal_paper_doi 10.1039/D1DT03967A
_journal_year 2022
_chemical_formula_moiety 'C57 H44 Cl N3 O P2 Ru'
_chemical_formula_sum 'C57 H44 Cl N3 O P2 Ru'
_chemical_formula_weight 985.41
_space_group_crystal_system monoclinic
_space_group_IT_number 14
_space_group_name_Hall '-P 2yn'
_space_group_name_H-M_alt 'P 1 21/n 1'
_atom_sites_solution_hydrogens geom
_atom_sites_solution_primary iterative
_audit_creation_date 2021-04-08
_audit_creation_method
;
Olex2 1.2
(compiled 2018.05.29 svn.r3508 for OlexSys, GUI svn.r5506)
;
_audit_update_record
;
2021-08-17 deposited with the CCDC.	2022-02-03 downloaded from the CCDC.
;
_cell_angle_alpha 90
_cell_angle_beta 101.007(2)
_cell_angle_gamma 90
_cell_formula_units_Z 4
_cell_length_a 13.9682(12)
_cell_length_b 22.876(2)
_cell_length_c 16.6453(15)
_cell_measurement_reflns_used 9902
_cell_measurement_temperature 100
_cell_measurement_theta_max 28.30
_cell_measurement_theta_min 2.29
_cell_volume 5220.9(8)
_computing_cell_refinement 'SAINT V8.38A (?, 2016)'
_computing_data_reduction 'SAINT V8.38A (?, 2016)'
_computing_molecular_graphics 'Olex2 (Dolomanov et al., 2009)'
_computing_publication_material 'Olex2 (Dolomanov et al., 2009)'
_computing_structure_refinement 'ShelXL (Sheldrick, 2015)'
_computing_structure_solution 'olex2.solve (Bourhis et al., 2015)'
_diffrn_ambient_temperature 100
_diffrn_measured_fraction_theta_full 0.998
_diffrn_measured_fraction_theta_max 0.998
_diffrn_measurement_device_type 'Bruker APEX-II CCD'
_diffrn_measurement_method '\f and \w scans'
_diffrn_radiation_type MoK\a
_diffrn_radiation_wavelength 0.71073
_diffrn_reflns_av_R_equivalents 0.0906
_diffrn_reflns_av_unetI/netI 0.0592
_diffrn_reflns_Laue_measured_fraction_full 0.998
_diffrn_reflns_Laue_measured_fraction_max 0.998
_diffrn_reflns_limit_h_max 16
_diffrn_reflns_limit_h_min -16
_diffrn_reflns_limit_k_max 27
_diffrn_reflns_limit_k_min -27
_diffrn_reflns_limit_l_max 19
_diffrn_reflns_limit_l_min -19
_diffrn_reflns_number 58738
_diffrn_reflns_point_group_measured_fraction_full 0.998
_diffrn_reflns_point_group_measured_fraction_max 0.998
_diffrn_reflns_theta_full 25.000
_diffrn_reflns_theta_max 25.000
_diffrn_reflns_theta_min 2.764
_exptl_absorpt_coefficient_mu 0.453
_exptl_absorpt_correction_T_max 0.7457
_exptl_absorpt_correction_T_min 0.5181
_exptl_absorpt_correction_type empirical
_exptl_absorpt_process_details
;
SADABS-2016/2 (Bruker,2016/2) was used for absorption correction.
wR2(int) was 0.1634 before and 0.0795 after correction.
The Ratio of minimum to maximum transmission is 0.6948.
The \l/2 correction factor is Not present.
;
_exptl_crystal_colour 'clear brownish brown'
_exptl_crystal_colour_lustre clear
_exptl_crystal_colour_modifier brownish
_exptl_crystal_colour_primary brown
_exptl_crystal_density_diffrn 1.254
_exptl_crystal_description block
_exptl_crystal_F_000 2024
_exptl_crystal_size_max 0.1
_exptl_crystal_size_mid 0.1
_exptl_crystal_size_min 0.1
_refine_diff_density_max 0.918
_refine_diff_density_min -1.078
_refine_diff_density_rms 0.116
_refine_ls_extinction_coef 0.0008(3)
_refine_ls_extinction_expression Fc^*^=kFc[1+0.001xFc^2^\l^3^/sin(2\q)]^-1/4^
_refine_ls_extinction_method 'SHELXL-2018/3 (Sheldrick 2018)'
_refine_ls_goodness_of_fit_ref 1.060
_refine_ls_hydrogen_treatment constr
_refine_ls_matrix_type full
_refine_ls_number_parameters 588
_refine_ls_number_reflns 9167
_refine_ls_number_restraints 0
_refine_ls_restrained_S_all 1.060
_refine_ls_R_factor_all 0.0812
_refine_ls_R_factor_gt 0.0608
_refine_ls_shift/su_max 0.001
_refine_ls_shift/su_mean 0.000
_refine_ls_structure_factor_coef Fsqd
_refine_ls_weighting_details 'w=1/[\s^2^(Fo^2^)+(0.0877P)^2^+16.9399P] where P=(Fo^2^+2Fc^2^)/3'
_refine_ls_weighting_scheme calc
_refine_ls_wR_factor_gt 0.1639
_refine_ls_wR_factor_ref 0.1845
_reflns_Friedel_coverage 0.000
_reflns_number_gt 7010
_reflns_number_total 9167
_reflns_threshold_expression 'I > 2\s(I)'
_cod_data_source_file d1dt03967a2.cif
_cod_data_source_block 18sepa
_cod_original_cell_volume 5221.0(8)
_cod_database_code 7709422
_shelx_shelxl_version_number 2018/3
_shelx_space_group_comment
;
The symmetry employed for this shelxl refinement is uniquely defined
by the following loop, which should always be used as a source of
symmetry information in preference to the above space-group names.
They are only intended as comments.
;
_shelx_estimated_absorpt_t_max 0.956
_shelx_estimated_absorpt_t_min 0.956
_olex2_refinement_description
;
1. Fixed Uiso
 At 1.2 times of:
  All C(H) groups
 At 1.5 times of:
  All C(H,H,H) groups
2.a Aromatic/amide H refined with riding coordinates:
 C00B(H00B), C00C(H00C), C00D(H00D), C00F(H00F), C00G(H00G), C00M(H00M),
 C00O(H00O), C00Q(H00Q), C00R(H00R), C00S(H00S), C00T(H00T), C00V(H00V),
 C00X(H00X), C00Y(H00Y), C010(H010), C011(H011), C013(H013), C014(H014),
 C015(H015), C016(H016), C018(H018), C019(H019), C01A(H01A), C01B(H01B),
 C01D(H01D), C01F(H01F), C01G(H01G), C01H(H01H), C01I(H01I), C01J(H01J),
 C01K(H01K), C01L(H01L), C01M(H01M), C01N(H01N), C01O(H01O), C01P(H01P),
 C01Q(H01Q), C01R(H01R), C01S(H01S), C01U(H01U), C01V(H01V)
2.b Idealised Me refined as rotating group:
 C01Y(H01C,H01E,H01T)
;
_olex2_submission_special_instructions 'No special instructions were received'

loop_
_space_group_symop_operation_xyz
'x, y, z'
'-x+1/2, y+1/2, -z+1/2'
'-x, -y, -z'
'x-1/2, -y-1/2, z-1/2'

loop_
_atom_site_label
_atom_site_type_symbol
_atom_site_fract_x
_atom_site_fract_y
_atom_site_fract_z
_atom_site_U_iso_or_equiv
_atom_site_adp_type
_atom_site_occupancy
_atom_site_site_symmetry_order
_atom_site_calc_flag
_atom_site_refinement_flags_posn
_atom_site_refinement_flags_adp
_atom_site_refinement_flags_occupancy
_atom_site_disorder_assembly
_atom_site_disorder_group
Ru01 Ru 0.32626(3) 0.70400(2) 0.71124(2) 0.02278(15) Uani 1 1 d . . . . .
Cl02 Cl 0.21383(10) 0.70874(5) 0.57797(8) 0.0307(3) Uani 1 1 d . . . . .
P03 P 0.36755(10) 0.60917(5) 0.67505(8) 0.0222(3) Uani 1 1 d . . . . .
P04 P 0.27037(10) 0.79534(5) 0.74890(8) 0.0237(3) Uani 1 1 d . . . . .
N007 N 0.4296(3) 0.70094(16) 0.8107(3) 0.0260(10) Uani 1 1 d . . . . .
N008 N 0.4499(3) 0.74398(18) 0.6679(3) 0.0329(11) Uani 1 1 d . . . . .
N009 N 0.3166(3) 0.65850(17) 0.8717(3) 0.0287(10) Uani 1 1 d . . . . .
C00B C 0.1097(4) 0.8650(2) 0.7625(3) 0.0299(12) Uani 1 1 d . . . . .
H00B H 0.156366 0.891714 0.787271 0.036 Uiso 1 1 calc R . . . .
C00C C 0.2141(4) 0.4673(2) 0.5678(3) 0.0353(13) Uani 1 1 d . . . . .
H00C H 0.228662 0.431271 0.547016 0.042 Uiso 1 1 calc R . . . .
C00D C 0.5733(5) 0.6965(2) 0.9487(3) 0.0371(14) Uani 1 1 d . . . . .
H00D H 0.621228 0.695602 0.995888 0.045 Uiso 1 1 calc R . . . .
C00E C 0.1395(4) 0.8117(2) 0.7369(3) 0.0267(11) Uani 1 1 d . . . . .
C00F C 0.0124(4) 0.8795(2) 0.7521(3) 0.0342(13) Uani 1 1 d . . . . .
H00F H -0.005736 0.915720 0.769763 0.041 Uiso 1 1 calc R . . . .
C00G C 0.1187(4) 0.4830(2) 0.5660(3) 0.0325(12) Uani 1 1 d . . . . .
H00G H 0.068552 0.457655 0.543606 0.039 Uiso 1 1 calc R . . . .
C00H C 0.5965(4) 0.7198(2) 0.8778(4) 0.0389(14) Uani 1 1 d . . . . .
O00I O 0.0526(4) 0.5622(2) 1.0429(3) 0.0612(13) Uani 1 1 d . . . . .
C00J C 0.2678(4) 0.5597(2) 0.6321(3) 0.0259(11) Uani 1 1 d . . . . .
C00K C 0.4103(4) 0.6772(2) 0.8803(3) 0.0302(12) Uani 1 1 d . . . . .
C00L C 0.4346(4) 0.5674(2) 0.7617(3) 0.0252(11) Uani 1 1 d . . . . .
C00M C 0.4842(4) 0.6750(2) 0.9519(3) 0.0363(13) Uani 1 1 d . . . . .
H00M H 0.471387 0.659093 1.000129 0.044 Uiso 1 1 calc R . . . .
C00N C 0.5187(4) 0.7213(2) 0.8075(3) 0.0316(12) Uani 1 1 d . . . . .
C00O C 0.2885(4) 0.5053(2) 0.6006(3) 0.0277(11) Uani 1 1 d . . . . .
H00O H 0.353040 0.494676 0.601777 0.033 Uiso 1 1 calc R . . . .
C00P C 0.4438(4) 0.6030(2) 0.5964(3) 0.0294(12) Uani 1 1 d . . . . .
C00Q C 0.0969(4) 0.5366(2) 0.5975(3) 0.0332(13) Uani 1 1 d . . . . .
H00Q H 0.032415 0.547016 0.596774 0.040 Uiso 1 1 calc R . . . .
C00R C 0.1715(4) 0.5742(2) 0.6299(3) 0.0292(12) Uani 1 1 d . . . . .
H00R H 0.156482 0.610029 0.650810 0.035 Uiso 1 1 calc R . . . .
C00S C 0.2861(4) 0.8567(2) 0.6107(4) 0.0372(14) Uani 1 1 d . . . . .
H00S H 0.267006 0.821301 0.584992 0.045 Uiso 1 1 calc R . . . .
C00T C 0.5341(5) 0.5093(2) 0.8996(3) 0.0412(15) Uani 1 1 d . . . . .
H00T H 0.567536 0.489029 0.944832 0.049 Uiso 1 1 calc R . . . .
C00V C 0.5339(4) 0.5779(2) 0.7911(3) 0.0319(12) Uani 1 1 d . . . . .
H00V H 0.567249 0.604283 0.764065 0.038 Uiso 1 1 calc R . . . .
C00W C 0.3143(4) 0.8095(2) 0.8584(3) 0.0321(13) Uani 1 1 d . . . . .
C00X C 0.3871(4) 0.5279(2) 0.8039(3) 0.0337(13) Uani 1 1 d . . . . .
H00X H 0.321027 0.520536 0.785825 0.040 Uiso 1 1 calc R . . . .
C00Y C 0.5208(4) 0.5655(2) 0.6001(3) 0.0345(13) Uani 1 1 d . . . . .
H00Y H 0.536500 0.540189 0.644394 0.041 Uiso 1 1 calc R . . . .
C00Z C 0.5303(4) 0.7443(2) 0.7311(4) 0.0337(13) Uani 1 1 d . . . . .
C010 C 0.4119(5) 0.8265(2) 0.8854(4) 0.0409(15) Uani 1 1 d . . . . .
H010 H 0.451403 0.834338 0.847548 0.049 Uiso 1 1 calc R . . . .
C011 C -0.0572(4) 0.8412(3) 0.7161(4) 0.0410(14) Uani 1 1 d . . . . .
H011 H -0.122968 0.850472 0.710900 0.049 Uiso 1 1 calc R . . . .
C012 C 0.2516(4) 0.6681(2) 0.7938(3) 0.0296(12) Uani 1 1 d . . . . .
C013 C 0.4491(6) 0.8314(2) 0.9685(4) 0.054(2) Uani 1 1 d . . . . .
H013 H 0.514003 0.842007 0.986372 0.064 Uiso 1 1 calc R . . . .
C014 C 0.6863(5) 0.7440(3) 0.8665(4) 0.0468(16) Uani 1 1 d . . . . .
H014 H 0.738086 0.744932 0.910827 0.056 Uiso 1 1 calc R . . . .
C015 C 0.2956(5) 0.9053(3) 0.5644(4) 0.0480(16) Uani 1 1 d . . . . .
H015 H 0.282429 0.902792 0.507560 0.058 Uiso 1 1 calc R . . . .
C016 C 0.4369(5) 0.4996(2) 0.8721(4) 0.0418(15) Uani 1 1 d . . . . .
H016 H 0.403836 0.473476 0.899881 0.050 Uiso 1 1 calc R . . . .
C017 C 0.3048(4) 0.8600(2) 0.6962(3) 0.0312(12) Uani 1 1 d . . . . .
C018 C 0.5822(4) 0.5495(3) 0.8596(4) 0.0404(15) Uani 1 1 d . . . . .
H018 H 0.647852 0.557335 0.879226 0.048 Uiso 1 1 calc R . . . .
C019 C 0.4609(5) 0.7656(3) 0.5976(4) 0.0439(15) Uani 1 1 d . . . . .
H019 H 0.407703 0.765581 0.554416 0.053 Uiso 1 1 calc R . . . .
C01A C 0.3347(4) 0.9133(2) 0.7323(4) 0.0345(13) Uani 1 1 d . . . . .
H01A H 0.348127 0.916343 0.789043 0.041 Uiso 1 1 calc R . . . .
C01B C 0.4766(5) 0.6389(3) 0.4683(4) 0.0492(17) Uani 1 1 d . . . . .
H01B H 0.460906 0.663654 0.423399 0.059 Uiso 1 1 calc R . . . .
C01C C 0.2650(5) 0.6341(2) 0.9284(3) 0.0341(13) Uani 1 1 d . . . . .
C01D C 0.3245(5) 0.9578(3) 0.6016(5) 0.0525(18) Uani 1 1 d . . . . .
H01D H 0.330377 0.990648 0.570045 0.063 Uiso 1 1 calc R . . . .
C01E C 0.1667(4) 0.6293(2) 0.8874(4) 0.0367(14) Uani 1 1 d . . . . .
C01F C 0.2939(5) 0.6148(2) 1.0077(4) 0.0423(15) Uani 1 1 d . . . . .
H01F H 0.358389 0.617867 1.034873 0.051 Uiso 1 1 calc R . . . .
C01G C 0.2575(5) 0.7981(2) 0.9154(4) 0.0407(15) Uani 1 1 d . . . . .
H01G H 0.192893 0.786628 0.898493 0.049 Uiso 1 1 calc R . . . .
C01H C 0.5544(5) 0.6016(3) 0.4743(4) 0.0444(15) Uani 1 1 d . . . . .
H01H H 0.592444 0.601688 0.434143 0.053 Uiso 1 1 calc R . . . .
C01I C 0.1621(4) 0.6502(2) 0.8054(4) 0.0354(13) Uani 1 1 d . . . . .
H01I H 0.105600 0.651439 0.765456 0.043 Uiso 1 1 calc R . . . .
C01J C 0.0687(4) 0.7728(3) 0.6988(4) 0.0402(15) Uani 1 1 d . . . . .
H01J H 0.086569 0.736527 0.681170 0.048 Uiso 1 1 calc R . . . .
C01K C 0.4213(5) 0.6396(3) 0.5290(3) 0.0398(14) Uani 1 1 d . . . . .
H01K H 0.368457 0.664903 0.524588 0.048 Uiso 1 1 calc R . . . .
C01L C 0.2214(5) 0.5899(2) 1.0464(4) 0.0428(15) Uani 1 1 d . . . . .
H01L H 0.238707 0.575916 1.099655 0.051 Uiso 1 1 calc R . . . .
C01M C 0.3448(4) 0.9616(3) 0.6856(4) 0.0421(15) Uani 1 1 d . . . . .
H01M H 0.365330 0.996958 0.710776 0.051 Uiso 1 1 calc R . . . .
C01N C 0.6997(5) 0.7655(3) 0.7946(4) 0.0495(17) Uani 1 1 d . . . . .
H01N H 0.761030 0.779455 0.790103 0.059 Uiso 1 1 calc R . . . .
C01O C -0.0296(5) 0.7886(3) 0.6874(4) 0.0510(18) Uani 1 1 d . . . . .
H01O H -0.076977 0.763323 0.660008 0.061 Uiso 1 1 calc R . . . .
C01P C 0.5499(6) 0.7891(3) 0.5844(4) 0.0555(19) Uani 1 1 d . . . . .
H01P H 0.555078 0.803701 0.533265 0.067 Uiso 1 1 calc R . . . .
C01Q C 0.3907(7) 0.8208(3) 1.0249(4) 0.061(2) Uani 1 1 d . . . . .
H01Q H 0.415379 0.825289 1.080504 0.073 Uiso 1 1 calc R . . . .
C01R C 0.5758(5) 0.5644(3) 0.5392(4) 0.0402(14) Uani 1 1 d . . . . .
H01R H 0.627508 0.538327 0.542614 0.048 Uiso 1 1 calc R . . . .
C01S C 0.2967(7) 0.8037(3) 0.9988(4) 0.057(2) Uani 1 1 d . . . . .
H01S H 0.257916 0.795639 1.037006 0.069 Uiso 1 1 calc R . . . .
C01T C 0.6215(5) 0.7678(3) 0.7239(4) 0.0455(16) Uani 1 1 d . . . . .
C01U C 0.6287(5) 0.7901(3) 0.6475(5) 0.0567(19) Uani 1 1 d . . . . .
H01U H 0.687495 0.805755 0.639266 0.068 Uiso 1 1 calc R . . . .
C01V C 0.0976(5) 0.6055(3) 0.9287(4) 0.0435(15) Uani 1 1 d . . . . .
H01V H 0.032419 0.602977 0.903083 0.052 Uiso 1 1 calc R . . . .
C01W C 0.1269(5) 0.5861(3) 1.0068(5) 0.0487(17) Uani 1 1 d . . . . .
C01Y C 0.0818(7) 0.5364(5) 1.1191(6) 0.094(3) Uani 1 1 d . . . . .
H01C H 0.126306 0.505068 1.114891 0.141 Uiso 1 1 calc GR . . . .
H01E H 0.025818 0.521307 1.137783 0.141 Uiso 1 1 calc GR . . . .
H01T H 0.113634 0.565012 1.157290 0.141 Uiso 1 1 calc GR . . . .

loop_
_atom_site_aniso_label
_atom_site_aniso_U_11
_atom_site_aniso_U_22
_atom_site_aniso_U_33
_atom_site_aniso_U_23
_atom_site_aniso_U_13
_atom_site_aniso_U_12
Ru01 0.0286(3) 0.0137(2) 0.0229(2) -0.00067(15) -0.00306(17) 0.00002(15)
Cl02 0.0384(7) 0.0197(6) 0.0273(7) 0.0013(5) -0.0106(6) 0.0015(5)
P03 0.0306(7) 0.0132(6) 0.0206(6) -0.0001(5) -0.0005(5) 0.0003(5)
P04 0.0295(7) 0.0132(6) 0.0248(7) -0.0017(5) -0.0042(6) 0.0017(5)
N007 0.028(2) 0.0134(19) 0.036(3) -0.0059(17) 0.004(2) 0.0009(17)
N008 0.044(3) 0.017(2) 0.039(3) 0.0014(19) 0.012(2) -0.0036(19)
N009 0.033(2) 0.020(2) 0.033(2) 0.0015(18) 0.006(2) 0.0042(18)
C00B 0.036(3) 0.020(2) 0.033(3) -0.001(2) 0.006(2) -0.003(2)
C00C 0.051(4) 0.019(3) 0.033(3) -0.003(2) 0.001(3) -0.001(2)
C00D 0.052(4) 0.029(3) 0.026(3) -0.005(2) -0.006(3) 0.002(3)
C00E 0.032(3) 0.022(2) 0.023(3) 0.002(2) -0.003(2) 0.001(2)
C00F 0.041(3) 0.024(3) 0.040(3) -0.002(2) 0.012(3) 0.005(2)
C00G 0.037(3) 0.024(3) 0.031(3) 0.001(2) -0.008(2) -0.010(2)
C00H 0.030(3) 0.025(3) 0.056(4) -0.014(3) -0.005(3) -0.002(2)
O00I 0.063(3) 0.062(3) 0.065(3) 0.004(3) 0.029(3) -0.007(3)
C00J 0.034(3) 0.017(2) 0.024(3) 0.004(2) -0.003(2) 0.000(2)
C00K 0.048(3) 0.015(2) 0.027(3) -0.001(2) 0.006(3) 0.005(2)
C00L 0.037(3) 0.016(2) 0.020(3) -0.0014(19) 0.000(2) 0.007(2)
C00M 0.048(4) 0.032(3) 0.024(3) -0.001(2) -0.005(3) 0.006(3)
C00N 0.039(3) 0.019(2) 0.036(3) -0.004(2) 0.003(3) 0.001(2)
C00O 0.038(3) 0.018(2) 0.025(3) 0.001(2) 0.002(2) -0.005(2)
C00P 0.036(3) 0.017(2) 0.034(3) -0.002(2) 0.004(2) -0.006(2)
C00Q 0.033(3) 0.022(3) 0.039(3) 0.003(2) -0.007(3) -0.001(2)
C00R 0.038(3) 0.019(2) 0.027(3) 0.000(2) -0.003(2) -0.003(2)
C00S 0.040(3) 0.025(3) 0.041(3) 0.005(2) -0.007(3) -0.002(2)
C00T 0.066(4) 0.029(3) 0.024(3) 0.001(2) -0.004(3) 0.018(3)
C00V 0.036(3) 0.024(3) 0.034(3) -0.008(2) 0.000(2) 0.006(2)
C00W 0.043(3) 0.015(2) 0.030(3) -0.003(2) -0.014(3) 0.009(2)
C00X 0.044(3) 0.025(3) 0.031(3) 0.001(2) 0.007(3) 0.003(2)
C00Y 0.043(3) 0.030(3) 0.030(3) 0.000(2) 0.007(3) 0.001(2)
C00Z 0.034(3) 0.022(3) 0.044(3) -0.006(2) 0.003(3) -0.006(2)
C010 0.051(4) 0.018(3) 0.045(4) -0.010(2) -0.013(3) 0.010(3)
C011 0.033(3) 0.045(3) 0.045(4) -0.002(3) 0.006(3) 0.008(3)
C012 0.039(3) 0.019(2) 0.027(3) -0.001(2) -0.001(2) 0.004(2)
C013 0.073(5) 0.019(3) 0.050(4) -0.010(3) -0.036(4) 0.016(3)
C014 0.040(3) 0.040(3) 0.055(4) -0.002(3) -0.006(3) -0.007(3)
C015 0.060(4) 0.035(3) 0.043(4) 0.014(3) -0.006(3) -0.004(3)
C016 0.062(4) 0.031(3) 0.030(3) 0.007(2) 0.004(3) 0.005(3)
C017 0.027(3) 0.026(3) 0.038(3) 0.007(2) 0.001(2) 0.007(2)
C018 0.039(3) 0.036(3) 0.038(3) -0.009(3) -0.012(3) 0.016(3)
C019 0.059(4) 0.030(3) 0.044(4) 0.005(3) 0.015(3) -0.003(3)
C01A 0.029(3) 0.029(3) 0.047(3) 0.003(3) 0.010(3) 0.001(2)
C01B 0.078(5) 0.043(4) 0.030(3) 0.011(3) 0.018(3) 0.015(3)
C01C 0.059(4) 0.015(2) 0.032(3) -0.001(2) 0.019(3) 0.006(2)
C01D 0.060(4) 0.025(3) 0.072(5) 0.014(3) 0.009(4) -0.007(3)
C01E 0.046(3) 0.022(3) 0.046(4) -0.010(2) 0.019(3) -0.002(2)
C01F 0.057(4) 0.029(3) 0.043(4) 0.002(3) 0.015(3) 0.007(3)
C01G 0.063(4) 0.023(3) 0.031(3) 0.005(2) -0.002(3) 0.000(3)
C01H 0.060(4) 0.036(3) 0.044(4) -0.004(3) 0.028(3) -0.003(3)
C01I 0.042(3) 0.022(3) 0.043(3) -0.005(2) 0.010(3) -0.002(2)
C01J 0.036(3) 0.029(3) 0.050(4) -0.015(3) -0.007(3) 0.005(2)
C01K 0.053(4) 0.038(3) 0.030(3) 0.007(3) 0.011(3) 0.012(3)
C01L 0.064(4) 0.027(3) 0.042(4) 0.002(3) 0.023(3) 0.004(3)
C01M 0.042(3) 0.026(3) 0.057(4) -0.001(3) 0.007(3) -0.004(3)
C01N 0.038(3) 0.052(4) 0.053(4) -0.008(3) -0.003(3) -0.015(3)
C01O 0.035(3) 0.048(4) 0.065(5) -0.028(3) -0.004(3) 0.003(3)
C01P 0.081(5) 0.042(4) 0.045(4) 0.011(3) 0.016(4) -0.019(3)
C01Q 0.116(7) 0.022(3) 0.029(4) -0.002(3) -0.023(4) 0.005(4)
C01R 0.046(4) 0.039(3) 0.038(3) -0.001(3) 0.013(3) 0.007(3)
C01S 0.109(7) 0.027(3) 0.031(3) 0.002(3) -0.001(4) -0.001(4)
C01T 0.051(4) 0.033(3) 0.052(4) -0.001(3) 0.008(3) -0.016(3)
C01U 0.050(4) 0.052(4) 0.070(5) 0.002(4) 0.014(4) -0.021(3)
C01V 0.052(4) 0.033(3) 0.051(4) -0.008(3) 0.023(3) -0.005(3)
C01W 0.054(4) 0.035(3) 0.065(5) -0.004(3) 0.032(4) -0.003(3)
C01Y 0.090(7) 0.116(8) 0.087(7) 0.029(6) 0.043(6) -0.015(6)

loop_
_atom_type_symbol
_atom_type_description
_atom_type_scat_dispersion_real
_atom_type_scat_dispersion_imag
_atom_type_scat_source
C C 0.0033 0.0016 'International Tables Vol C Tables 4.2.6.8 and 6.1.1.4'
H H 0.0000 0.0000 'International Tables Vol C Tables 4.2.6.8 and 6.1.1.4'
Cl Cl 0.1484 0.1585 'International Tables Vol C Tables 4.2.6.8 and 6.1.1.4'
N N 0.0061 0.0033 'International Tables Vol C Tables 4.2.6.8 and 6.1.1.4'
O O 0.0106 0.0060 'International Tables Vol C Tables 4.2.6.8 and 6.1.1.4'
P P 0.1023 0.0942 'International Tables Vol C Tables 4.2.6.8 and 6.1.1.4'
Ru Ru -1.2594 0.8363 'International Tables Vol C Tables 4.2.6.8 and 6.1.1.4'

loop_
_geom_angle_atom_site_label_1
_geom_angle_atom_site_label_2
_geom_angle_atom_site_label_3
_geom_angle
_geom_angle_site_symmetry_1
_geom_angle_site_symmetry_3
_geom_angle_publ_flag
P03 Ru01 Cl02 87.44(4) . . ?
P03 Ru01 P04 174.53(5) . . ?
P04 Ru01 Cl02 90.80(4) . . ?
N007 Ru01 Cl02 173.02(13) . . ?
N007 Ru01 P03 90.36(11) . . ?
N007 Ru01 P04 91.97(11) . . ?
N007 Ru01 N008 78.22(18) . . ?
N007 Ru01 C012 78.92(19) . . ?
N008 Ru01 Cl02 95.28(13) . . ?
N008 Ru01 P03 93.07(12) . . ?
N008 Ru01 P04 92.25(12) . . ?
C012 Ru01 Cl02 107.65(15) . . ?
C012 Ru01 P03 89.02(14) . . ?
C012 Ru01 P04 86.58(14) . . ?
C012 Ru01 N008 157.1(2) . . ?
C00J P03 Ru01 117.65(17) . . ?
C00J P03 C00L 102.8(2) . . ?
C00J P03 C00P 100.1(2) . . ?
C00L P03 Ru01 113.14(15) . . ?
C00L P03 C00P 103.9(2) . . ?
C00P P03 Ru01 117.12(16) . . ?
C00E P04 Ru01 121.64(17) . . ?
C00W P04 Ru01 110.82(16) . . ?
C00W P04 C00E 102.1(3) . . ?
C017 P04 Ru01 117.26(18) . . ?
C017 P04 C00E 97.5(2) . . ?
C017 P04 C00W 105.3(3) . . ?
C00K N007 Ru01 119.8(4) . . ?
C00N N007 Ru01 119.3(4) . . ?
C00N N007 C00K 120.9(5) . . ?
C00Z N008 Ru01 109.1(3) . . ?
C019 N008 Ru01 133.4(4) . . ?
C019 N008 C00Z 117.4(5) . . ?
C00K N009 C012 118.2(4) . . ?
C00K N009 C01C 131.4(5) . . ?
C01C N009 C012 110.3(4) . . ?
C00F C00B C00E 121.4(5) . . ?
C00G C00C C00O 119.7(5) . . ?
C00M C00D C00H 122.7(5) . . ?
C00B C00E P04 119.9(4) . . ?
C00B C00E C01J 118.4(5) . . ?
C01J C00E P04 121.6(4) . . ?
C011 C00F C00B 120.4(5) . . ?
C00C C00G C00Q 120.2(5) . . ?
C00D C00H C00N 116.0(5) . . ?
C00D C00H C014 128.3(6) . . ?
C014 C00H C00N 115.7(6) . . ?
C01Y O00I C01W 116.3(6) . . ?
C00O C00J P03 119.9(4) . . ?
C00R C00J P03 121.9(4) . . ?
C00R C00J C00O 118.2(5) . . ?
N007 C00K N009 112.5(5) . . ?
N007 C00K C00M 120.0(5) . . ?
N009 C00K C00M 127.5(5) . . ?
C00V C00L P03 120.6(4) . . ?
C00X C00L P03 121.1(4) . . ?
C00X C00L C00V 118.1(5) . . ?
C00D C00M C00K 118.9(5) . . ?
N007 C00N C00H 121.5(5) . . ?
N007 C00N C00Z 115.6(5) . . ?
C00Z C00N C00H 122.8(5) . . ?
C00C C00O C00J 120.8(5) . . ?
C00Y C00P P03 124.9(4) . . ?
C00Y C00P C01K 118.0(5) . . ?
C01K C00P P03 117.1(4) . . ?
C00R C00Q C00G 119.7(5) . . ?
C00Q C00R C00J 121.4(5) . . ?
C015 C00S C017 120.5(5) . . ?
C016 C00T C018 119.3(5) . . ?
C018 C00V C00L 120.5(6) . . ?
C010 C00W P04 119.0(5) . . ?
C01G C00W P04 121.6(4) . . ?
C01G C00W C010 119.1(5) . . ?
C016 C00X C00L 120.6(6) . . ?
C00P C00Y C01R 121.4(5) . . ?
N008 C00Z C00N 117.7(5) . . ?
N008 C00Z C01T 123.6(5) . . ?
C01T C00Z C00N 118.6(5) . . ?
C013 C010 C00W 119.8(7) . . ?
C00F C011 C01O 119.4(6) . . ?
N009 C012 Ru01 110.4(4) . . ?
C01I C012 Ru01 144.3(4) . . ?
C01I C012 N009 105.2(5) . . ?
C01Q C013 C010 120.5(7) . . ?
C01N C014 C00H 122.8(6) . . ?
C00S C015 C01D 120.3(6) . . ?
C00T C016 C00X 120.9(6) . . ?
C00S C017 P04 115.4(4) . . ?
C01A C017 P04 125.9(4) . . ?
C01A C017 C00S 118.1(5) . . ?
C00V C018 C00T 120.5(6) . . ?
N008 C019 C01P 122.9(6) . . ?
C01M C01A C017 121.1(6) . . ?
C01H C01B C01K 120.0(6) . . ?
N009 C01C C01E 106.3(5) . . ?
C01F C01C N009 132.6(6) . . ?
C01F C01C C01E 121.1(6) . . ?
C01M C01D C015 120.0(6) . . ?
C01C C01E C01I 107.2(5) . . ?
C01V C01E C01C 119.4(6) . . ?
C01V C01E C01I 133.4(6) . . ?
C01C C01F C01L 117.4(6) . . ?
C00W C01G C01S 120.0(7) . . ?
C01R C01H C01B 119.9(6) . . ?
C012 C01I C01E 111.0(5) . . ?
C00E C01J C01O 119.4(5) . . ?
C01B C01K C00P 120.8(6) . . ?
C01W C01L C01F 121.1(6) . . ?
C01D C01M C01A 120.0(6) . . ?
C014 C01N C01T 121.8(6) . . ?
C011 C01O C01J 120.8(6) . . ?
C01U C01P C019 119.4(6) . . ?
C01S C01Q C013 119.7(6) . . ?
C01H C01R C00Y 120.0(6) . . ?
C01Q C01S C01G 121.1(8) . . ?
C00Z C01T C01N 118.2(6) . . ?
C01U C01T C00Z 116.2(6) . . ?
C01U C01T C01N 125.6(6) . . ?
C01P C01U C01T 120.5(6) . . ?
C01W C01V C01E 119.1(6) . . ?
C01L C01W O00I 123.0(6) . . ?
C01L C01W C01V 122.0(6) . . ?
C01V C01W O00I 115.0(6) . . ?

loop_
_geom_bond_atom_site_label_1
_geom_bond_atom_site_label_2
_geom_bond_distance
_geom_bond_site_symmetry_2
_geom_bond_publ_flag
Ru01 Cl02 2.4635(13) . ?
Ru01 P03 2.3526(12) . ?
Ru01 P04 2.3569(13) . ?
Ru01 N007 1.980(4) . ?
Ru01 N008 2.194(4) . ?
Ru01 C012 2.049(6) . ?
P03 C00J 1.831(5) . ?
P03 C00L 1.831(5) . ?
P03 C00P 1.844(6) . ?
P04 C00E 1.840(5) . ?
P04 C00W 1.838(5) . ?
P04 C017 1.831(6) . ?
N007 C00K 1.352(7) . ?
N007 C00N 1.339(7) . ?
N008 C00Z 1.385(7) . ?
N008 C019 1.307(7) . ?
N009 C00K 1.358(7) . ?
N009 C012 1.451(7) . ?
N009 C01C 1.407(7) . ?
C00B C00E 1.382(7) . ?
C00B C00F 1.377(8) . ?
C00C C00G 1.376(8) . ?
C00C C00O 1.386(7) . ?
C00D C00H 1.388(9) . ?
C00D C00M 1.348(9) . ?
C00E C01J 1.391(8) . ?
C00F C011 1.361(8) . ?
C00G C00Q 1.390(8) . ?
C00H C00N 1.438(8) . ?
C00H C014 1.415(9) . ?
O00I C01W 1.406(8) . ?
O00I C01Y 1.387(10) . ?
C00J C00O 1.402(7) . ?
C00J C00R 1.379(7) . ?
C00K C00M 1.421(8) . ?
C00L C00V 1.400(7) . ?
C00L C00X 1.389(7) . ?
C00N C00Z 1.414(8) . ?
C00P C00Y 1.368(8) . ?
C00P C01K 1.388(8) . ?
C00Q C00R 1.379(7) . ?
C00S C015 1.375(8) . ?
C00S C017 1.399(8) . ?
C00T C016 1.366(9) . ?
C00T C018 1.384(9) . ?
C00V C018 1.373(8) . ?
C00W C010 1.406(8) . ?
C00W C01G 1.373(9) . ?
C00X C016 1.375(8) . ?
C00Y C01R 1.384(8) . ?
C00Z C01T 1.409(8) . ?
C010 C013 1.387(8) . ?
C011 C01O 1.376(8) . ?
C012 C01I 1.363(8) . ?
C013 C01Q 1.378(11) . ?
C014 C01N 1.340(9) . ?
C015 C01D 1.375(9) . ?
C017 C01A 1.388(8) . ?
C019 C01P 1.409(10) . ?
C01A C01M 1.375(8) . ?
C01B C01H 1.369(9) . ?
C01B C01K 1.385(9) . ?
C01C C01E 1.416(9) . ?
C01C C01F 1.378(8) . ?
C01D C01M 1.374(9) . ?
C01E C01I 1.436(8) . ?
C01E C01V 1.398(8) . ?
C01F C01L 1.419(9) . ?
C01G C01S 1.398(9) . ?
C01H C01R 1.363(9) . ?
C01J C01O 1.397(8) . ?
C01L C01W 1.361(10) . ?
C01N C01T 1.445(9) . ?
C01P C01U 1.369(10) . ?
C01Q C01S 1.358(11) . ?
C01T C01U 1.392(10) . ?
C01V C01W 1.361(10) . ?

loop_
_smtbx_masks_void_nr
_smtbx_masks_void_average_x
_smtbx_masks_void_average_y
_smtbx_masks_void_average_z
_smtbx_masks_void_volume
_smtbx_masks_void_count_electrons
_smtbx_masks_void_content
1 0.166 0.452 0.277 275.7 94.7 CH2Cl2
2 -0.166 0.548 0.723 275.7 94.7 CH2Cl2
3 0.334 -0.048 0.223 275.7 94.7 CH2Cl2
4 0.666 0.048 0.777 275.7 94.6 CH2Cl2
